data_7718423
loop_
_publ_author_name
'Szar&#x142;an, Bart&#x142;omiej'
'Robaszkiewicz, Jakub'
'Pawlu&#x107;, Piotr'
'Kubicki, Maciej'
'Zaranek, Maciej'

_publ_section_title
;
 Salen-type nickel(II) complexes for distinct selective hydrosilylation of
 alkenes under mild conditions.
;
_journal_issue 17
_journal_name_full 'Dalton transactions (Cambridge, England : 2003)'
_journal_page_first 7088
_journal_page_last 7094
_journal_paper_doi 10.1039/d4dt03257h
_journal_volume 54
_journal_year 2025
_chemical_formula_sum 'C20 H20 N2 Ni O2'
_chemical_formula_weight 379.09
_space_group_crystal_system orthorhombic
_space_group_IT_number 52
_space_group_name_Hall '-P 2a 2bc'
_space_group_name_H-M_alt 'P n n a'
_atom_sites_solution_hydrogens geom
_audit_update_record
;
2024-10-29 deposited with the CCDC.	2025-03-24 downloaded from the CCDC.
;
_cell_angle_alpha 90
_cell_angle_beta 90
_cell_angle_gamma 90
_cell_formula_units_Z 4
_cell_length_a 6.81550(11)
_cell_length_b 13.6335(2)
_cell_length_c 17.8897(3)
_cell_measurement_reflns_used 7082
_cell_measurement_temperature 130(1)
_cell_measurement_theta_max 74.1820
_cell_measurement_theta_min 2.4410
_cell_volume 1662.30(5)
_computing_cell_refinement 'CrysAlisPro 1.171.43.104a (Rigaku OD, 2023)'
_computing_data_collection 'CrysAlisPro system (CCD 43.104a 64-bit (release 22-12-2023))'
_computing_data_reduction 'CrysAlisPro 1.171.43.104a (Rigaku OD, 2023)'
_computing_molecular_graphics 'Mercury (MacRae et al., 2009)'
_computing_publication_material 'SHELXL-2013 (Sheldrick, 2013)'
_computing_structure_refinement 'SHELXL-2013 (Sheldrick, 2013)'
_computing_structure_solution 'SHELXT-2013 (Sheldrick, 2013)'
_diffrn_ambient_environment N~2~
_diffrn_ambient_temperature 130(1)
_diffrn_detector 'CCD plate'
_diffrn_detector_area_resol_mean 10.5384
_diffrn_detector_type Atlas
_diffrn_measured_fraction_theta_full 1.000
_diffrn_measured_fraction_theta_max 0.998
_diffrn_measurement_device 'four-circle diffractometer'
_diffrn_measurement_device_type 'SuperNova, Single source at offset/far, Atlas'
_diffrn_radiation_monochromator mirror
_diffrn_radiation_probe x-ray
_diffrn_radiation_type 'Cu K\a'
_diffrn_radiation_wavelength 1.54184
_diffrn_reflns_av_R_equivalents 0.0240
_diffrn_reflns_av_unetI/netI 0.0135
_diffrn_reflns_Laue_measured_fraction_full 1.000
_diffrn_reflns_Laue_measured_fraction_max 0.998
_diffrn_reflns_limit_h_max 5
_diffrn_reflns_limit_h_min -8
_diffrn_reflns_limit_k_max 17
_diffrn_reflns_limit_k_min -16
_diffrn_reflns_limit_l_max 22
_diffrn_reflns_limit_l_min -22
_diffrn_reflns_number 12095
_diffrn_reflns_point_group_measured_fraction_full 1.000
_diffrn_reflns_point_group_measured_fraction_max 0.998
_diffrn_reflns_theta_full 67.684
_diffrn_reflns_theta_max 74.406
_diffrn_reflns_theta_min 4.077
_diffrn_source 'micro-focus sealed X-ray tube'
_diffrn_source_type 'SuperNova (Cu) X-ray Source'
_exptl_absorpt_coefficient_mu 1.811
_exptl_absorpt_correction_T_max 1.00000
_exptl_absorpt_correction_T_min 0.66450
_exptl_absorpt_correction_type multi-scan
_exptl_absorpt_process_details
;
CrysAlisPro 1.171.43.104a (Rigaku Oxford Diffraction, 2023)
Empirical absorption correction using spherical harmonics,
implemented in SCALE3 ABSPACK scaling algorithm.
;
_exptl_crystal_colour red
_exptl_crystal_density_diffrn 1.515
_exptl_crystal_description prism
_exptl_crystal_F_000 792
_exptl_crystal_size_max 0.300
_exptl_crystal_size_mid 0.050
_exptl_crystal_size_min 0.050
_refine_diff_density_max 0.606
_refine_diff_density_min -0.227
_refine_diff_density_rms 0.053
_refine_ls_extinction_method none
_refine_ls_goodness_of_fit_ref 1.128
_refine_ls_hydrogen_treatment constr
_refine_ls_matrix_type full
_refine_ls_number_parameters 114
_refine_ls_number_reflns 1698
_refine_ls_number_restraints 0
_refine_ls_restrained_S_all 1.128
_refine_ls_R_factor_all 0.0350
_refine_ls_R_factor_gt 0.0330
_refine_ls_shift/su_max 0.000
_refine_ls_shift/su_mean 0.000
_refine_ls_structure_factor_coef Fsqd
_refine_ls_weighting_details 'w=1/[\s^2^(Fo^2^)+(0.0531P)^2^+0.6916P] where P=(Fo^2^+2Fc^2^)/3'
_refine_ls_weighting_scheme calc
_refine_ls_wR_factor_gt 0.0962
_refine_ls_wR_factor_ref 0.0979
_reflns_Friedel_coverage 0.000
_reflns_number_gt 1578
_reflns_number_total 1698
_reflns_threshold_expression 'I > 2\s(I)'
_cod_data_source_file d4dt03257h2.cif
_cod_data_source_block 1
_cod_depositor_comments 'Adding full bibliography for 7718423--7718425.cif.'
_cod_database_code 7718423
_shelx_space_group_comment
;
The symmetry employed for this shelxl refinement is uniquely defined
by the following loop, which should always be used as a source of
symmetry information in preference to the above space-group names.
They are only intended as comments.
;
_shelx_estimated_absorpt_t_min 0.613
_shelx_estimated_absorpt_t_max 0.915

loop_
_space_group_symop_operation_xyz
'x, y, z'
'-x+1/2, -y, z'
'-x+1/2, y+1/2, -z+1/2'
'x, -y+1/2, -z+1/2'
'-x, -y, -z'
'x-1/2, y, -z'
'x-1/2, -y-1/2, z-1/2'
'-x, y-1/2, z-1/2'

loop_
_atom_site_label
_atom_site_type_symbol
_atom_site_fract_x
_atom_site_fract_y
_atom_site_fract_z
_atom_site_U_iso_or_equiv
_atom_site_adp_type
_atom_site_occupancy
_atom_site_site_symmetry_order
_atom_site_calc_flag
_atom_site_refinement_flags_posn
_atom_site_refinement_flags_adp
_atom_site_refinement_flags_occupancy
_atom_site_disorder_assembly
_atom_site_disorder_group
Ni1 Ni 0.250000 0.500000 0.49173(2) 0.02449(16) Uani 1 2 d S T P . .
C1 C 0.3106(2) 0.31624(12) 0.42085(10) 0.0294(3) Uani 1 1 d . . . . .
O1 O 0.27894(17) 0.41076(8) 0.41475(6) 0.0292(3) Uani 1 1 d . . . . .
C2 C 0.3120(3) 0.25901(14) 0.35474(10) 0.0373(4) Uani 1 1 d . . . . .
H2 H 0.286266 0.289540 0.308026 0.045 Uiso 1 1 calc R U . . .
C3 C 0.3501(3) 0.15969(14) 0.35709(12) 0.0438(4) Uani 1 1 d . . . . .
H3 H 0.350407 0.123015 0.311941 0.053 Uiso 1 1 calc R U . . .
C4 C 0.3883(3) 0.11203(13) 0.42474(12) 0.0445(5) Uani 1 1 d . . . . .
H4 H 0.417516 0.043914 0.425751 0.053 Uiso 1 1 calc R U . . .
C5 C 0.3827(3) 0.16561(14) 0.48971(11) 0.0381(4) Uani 1 1 d . . . . .
H5 H 0.405955 0.133475 0.535985 0.046 Uiso 1 1 calc R U . . .
C6 C 0.3432(2) 0.26710(13) 0.48945(10) 0.0309(4) Uani 1 1 d . . . . .
C7 C 0.3386(2) 0.31838(12) 0.55935(10) 0.0325(4) Uani 1 1 d . . . . .
H7 H 0.365693 0.281599 0.603263 0.039 Uiso 1 1 calc R U . . .
N8 N 0.3008(2) 0.41042(10) 0.56743(8) 0.0299(3) Uani 1 1 d . . . . .
C9 C 0.3240(3) 0.45837(13) 0.64152(9) 0.0345(4) Uani 1 1 d . . . . .
H9 H 0.458429 0.487554 0.643951 0.041 Uiso 1 1 calc R U . . .
C10 C 0.2961(3) 0.39314(14) 0.70999(10) 0.0380(4) Uani 1 1 d . . . . .
H10A H 0.395789 0.340335 0.710109 0.046 Uiso 1 1 calc R U . . .
H10B H 0.164520 0.362406 0.708650 0.046 Uiso 1 1 calc R U . . .
C11 C 0.3169(3) 0.45579(15) 0.78056(10) 0.0462(5) Uani 1 1 d . . . . .
H11A H 0.287086 0.414833 0.824816 0.055 Uiso 1 1 calc R U . . .
H11B H 0.454609 0.478221 0.784947 0.055 Uiso 1 1 calc R U . . .

loop_
_atom_site_aniso_label
_atom_site_aniso_U_11
_atom_site_aniso_U_22
_atom_site_aniso_U_33
_atom_site_aniso_U_23
_atom_site_aniso_U_13
_atom_site_aniso_U_12
Ni1 0.0294(3) 0.0219(2) 0.0222(2) 0.000 0.000 -0.00357(13)
C1 0.0284(7) 0.0248(7) 0.0350(8) -0.0014(6) 0.0033(7) -0.0022(6)
O1 0.0381(6) 0.0233(6) 0.0260(6) -0.0007(4) 0.0004(4) -0.0020(4)
C2 0.0438(9) 0.0322(9) 0.0359(9) -0.0049(7) 0.0024(7) -0.0009(8)
C3 0.0492(11) 0.0326(9) 0.0496(11) -0.0118(8) 0.0042(9) -0.0005(8)
C4 0.0483(10) 0.0240(8) 0.0612(12) -0.0030(8) 0.0060(9) 0.0007(7)
C5 0.0379(10) 0.0284(9) 0.0480(11) 0.0054(7) 0.0035(7) 0.0002(7)
C6 0.0280(8) 0.0258(8) 0.0390(9) 0.0011(6) 0.0020(6) -0.0028(6)
C7 0.0343(8) 0.0294(8) 0.0336(8) 0.0063(6) -0.0005(7) -0.0029(6)
N8 0.0344(7) 0.0281(7) 0.0272(7) 0.0013(5) 0.0001(5) -0.0054(6)
C9 0.0396(9) 0.0337(9) 0.0303(8) 0.0000(7) -0.0004(7) -0.0044(7)
C10 0.0467(10) 0.0375(9) 0.0297(8) 0.0050(7) -0.0021(7) -0.0073(8)
C11 0.0603(12) 0.0497(12) 0.0288(9) 0.0044(8) -0.0035(8) -0.0050(10)

loop_
_atom_type_symbol
_atom_type_description
_atom_type_scat_dispersion_real
_atom_type_scat_dispersion_imag
_atom_type_scat_source
C C 0.0181 0.0091 'International Tables Vol C Tables 4.2.6.8 and 6.1.1.4'
H H 0.0000 0.0000 'International Tables Vol C Tables 4.2.6.8 and 6.1.1.4'
N N 0.0311 0.0180 'International Tables Vol C Tables 4.2.6.8 and 6.1.1.4'
Ni Ni -3.0029 0.5091 'International Tables Vol C Tables 4.2.6.8 and 6.1.1.4'
O O 0.0492 0.0322 'International Tables Vol C Tables 4.2.6.8 and 6.1.1.4'

loop_
_geom_angle_atom_site_label_1
_geom_angle_atom_site_label_2
_geom_angle_atom_site_label_3
_geom_angle
_geom_angle_site_symmetry_1
_geom_angle_site_symmetry_3
_geom_angle_publ_flag
O1 Ni1 O1 83.66(7) 2_565 . ?
O1 Ni1 N8 175.34(5) 2_565 . ?
O1 Ni1 N8 95.19(6) . . ?
O1 Ni1 N8 95.19(6) 2_565 2_565 ?
O1 Ni1 N8 175.34(5) . 2_565 ?
N8 Ni1 N8 86.30(9) . 2_565 ?
O1 C1 C6 124.27(15) . . ?
O1 C1 C2 118.22(15) . . ?
C6 C1 C2 117.51(15) . . ?
C1 O1 Ni1 127.05(11) . . ?
C3 C2 C1 121.09(18) . . ?
C3 C2 H2 119.5 . . ?
C1 C2 H2 119.5 . . ?
C2 C3 C4 121.18(18) . . ?
C2 C3 H3 119.4 . . ?
C4 C3 H3 119.4 . . ?
C5 C4 C3 118.70(17) . . ?
C5 C4 H4 120.6 . . ?
C3 C4 H4 120.6 . . ?
C4 C5 C6 121.65(17) . . ?
C4 C5 H5 119.2 . . ?
C6 C5 H5 119.2 . . ?
C5 C6 C1 119.82(16) . . ?
C5 C6 C7 118.69(16) . . ?
C1 C6 C7 121.49(15) . . ?
N8 C7 C6 125.23(15) . . ?
N8 C7 H7 117.4 . . ?
C6 C7 H7 117.4 . . ?
C7 N8 C9 120.45(14) . . ?
C7 N8 Ni1 126.59(12) . . ?
C9 N8 Ni1 112.39(11) . . ?
N8 C9 C9 104.97(11) . 2_565 ?
N8 C9 C10 116.51(14) . . ?
C9 C9 C10 110.68(13) 2_565 . ?
N8 C9 H9 108.1 . . ?
C9 C9 H9 108.1 2_565 . ?
C10 C9 H9 108.1 . . ?
C9 C10 C11 108.98(15) . . ?
C9 C10 H10A 109.9 . . ?
C11 C10 H10A 109.9 . . ?
C9 C10 H10B 109.9 . . ?
C11 C10 H10B 109.9 . . ?
H10A C10 H10B 108.3 . . ?
C11 C11 C10 112.88(15) 2_565 . ?
C11 C11 H11A 109.0 2_565 . ?
C10 C11 H11A 109.0 . . ?
C11 C11 H11B 109.0 2_565 . ?
C10 C11 H11B 109.0 . . ?
H11A C11 H11B 107.8 . . ?

loop_
_geom_bond_atom_site_label_1
_geom_bond_atom_site_label_2
_geom_bond_distance
_geom_bond_site_symmetry_2
_geom_bond_publ_flag
Ni1 O1 1.8481(11) 2_565 ?
Ni1 O1 1.8482(11) . ?
Ni1 N8 1.8561(14) . ?
Ni1 N8 1.8561(14) 2_565 ?
C1 O1 1.311(2) . ?
C1 C6 1.416(2) . ?
C1 C2 1.417(2) . ?
C2 C3 1.379(3) . ?
C2 H2 0.9500 . ?
C3 C4 1.398(3) . ?
C3 H3 0.9500 . ?
C4 C5 1.373(3) . ?
C4 H4 0.9500 . ?
C5 C6 1.410(2) . ?
C5 H5 0.9500 . ?
C6 C7 1.433(2) . ?
C7 N8 1.289(2) . ?
C7 H7 0.9500 . ?
N8 C9 1.486(2) . ?
C9 C9 1.518(4) 2_565 ?
C9 C10 1.526(2) . ?
C9 H9 1.0000 . ?
C10 C11 1.531(2) . ?
C10 H10A 0.9900 . ?
C10 H10B 0.9900 . ?
C11 C11 1.512(4) 2_565 ?
C11 H11A 0.9900 . ?
C11 H11B 0.9900 . ?

loop_
_geom_torsion_atom_site_label_1
_geom_torsion_atom_site_label_2
_geom_torsion_atom_site_label_3
_geom_torsion_atom_site_label_4
_geom_torsion
_geom_torsion_site_symmetry_1
_geom_torsion_site_symmetry_2
_geom_torsion_site_symmetry_3
_geom_torsion_site_symmetry_4
_geom_torsion_publ_flag
C6 C1 O1 Ni1 -5.1(2) . . . . ?
C2 C1 O1 Ni1 174.76(12) . . . . ?
O1 Ni1 O1 C1 179.63(16) 2_565 . . . ?
N8 Ni1 O1 C1 4.17(14) . . . . ?
O1 C1 C2 C3 178.09(17) . . . . ?
C6 C1 C2 C3 -2.1(3) . . . . ?
C1 C2 C3 C4 0.1(3) . . . . ?
C2 C3 C4 C5 1.5(3) . . . . ?
C3 C4 C5 C6 -1.2(3) . . . . ?
C4 C5 C6 C1 -0.8(3) . . . . ?
C4 C5 C6 C7 179.71(17) . . . . ?
O1 C1 C6 C5 -177.79(16) . . . . ?
C2 C1 C6 C5 2.4(2) . . . . ?
O1 C1 C6 C7 1.7(3) . . . . ?
C2 C1 C6 C7 -178.13(16) . . . . ?
C5 C6 C7 N8 -178.59(17) . . . . ?
C1 C6 C7 N8 1.9(3) . . . . ?
C6 C7 N8 C9 -172.50(16) . . . . ?
C6 C7 N8 Ni1 -1.8(3) . . . . ?
O1 Ni1 N8 C7 -0.78(16) . . . . ?
N8 Ni1 N8 C7 174.79(18) 2_565 . . . ?
O1 Ni1 N8 C9 170.52(11) . . . . ?
N8 Ni1 N8 C9 -13.91(8) 2_565 . . . ?
C7 N8 C9 C9 -151.19(17) . . . 2_565 ?
Ni1 N8 C9 C9 36.91(19) . . . 2_565 ?
C7 N8 C9 C10 -28.4(2) . . . . ?
Ni1 N8 C9 C10 159.72(13) . . . . ?
N8 C9 C10 C11 -177.67(16) . . . . ?
C9 C9 C10 C11 -57.9(2) 2_565 . . . ?
C9 C10 C11 C11 53.7(3) . . . 2_565 ?
